data_7033991
loop_
_publ_author_name
'Stadelmann, B.'
'Bender, J.'
'F\"orster, D'
'Frey, W.'
'Nieger, M.'
'Gudat, D.'

_publ_section_title
;
 An anionic phosphenium complex as an ambident nucleophile.
;
_journal_issue 13
_journal_name_full 'Dalton transactions (Cambridge, England : 2003)'
_journal_page_first 6023
_journal_page_last 6031
_journal_paper_doi 10.1039/c5dt00008d
_journal_volume 44
_journal_year 2015
_chemical_formula_moiety 'C54 H72 Fe N4 O2 P2'
_chemical_formula_sum 'C54 H72 Fe N4 O2 P2'
_chemical_formula_weight 926.95
_chemical_melting_point_gt 623.15
_chemical_name_systematic bis(1,3-bis(2,6-diisopropylphenyl)-1,3,2-diazaphospholenium)-dicarbonyl-ferrate(-II)
_chemical_properties_physical 'Air-sensitive, Moisture-sensitive'
_space_group_IT_number 14
_symmetry_cell_setting monoclinic
_symmetry_space_group_name_Hall '-P 2yn'
_symmetry_space_group_name_H-M 'P 1 21/n 1'
_atom_sites_solution_hydrogens geom
_atom_sites_solution_primary direct
_atom_sites_solution_secondary difmap
_audit_creation_method SHELXL-97
_audit_update_record
;
2014-11-03 deposited with the CCDC.
2015-02-10 downloaded from the CCDC.
;
_cell_angle_alpha 90.00
_cell_angle_beta 107.7750(10)
_cell_angle_gamma 90.00
_cell_formula_units_Z 4
_cell_length_a 13.5063(5)
_cell_length_b 21.9821(8)
_cell_length_c 18.0479(5)
_cell_measurement_reflns_used 6259
_cell_measurement_temperature 100(2)
_cell_measurement_theta_max 25.0
_cell_measurement_theta_min 2.9
_cell_volume 5102.6(3)
_computing_cell_refinement 'Bruker APEXII suite, 2008'
_computing_data_collection 'Bruker APEXII suite, 2008'
_computing_data_reduction 'Bruker APEXII suite, 2008'
_computing_molecular_graphics 'XP (Sheldrick, 2008)'
_computing_publication_material 'SHELXL 97 (Sheldrick, 2008)'
_computing_structure_refinement 'SHELXL-97 (Sheldrick, 1997)'
_computing_structure_solution 'SHELXS-97 (Sheldrick, 1990)'
_diffrn_ambient_temperature 100(2)
_diffrn_measured_fraction_theta_full 0.997
_diffrn_measured_fraction_theta_max 0.997
_diffrn_measurement_device_type 'Bruker Kappa APEXII duo'
_diffrn_measurement_method 'omega and phi scan'
_diffrn_radiation_monochromator Triumph
_diffrn_radiation_source 'fine-focus sealed tube'
_diffrn_radiation_type MoK\a
_diffrn_radiation_wavelength 0.71073
_diffrn_reflns_av_R_equivalents 0.0480
_diffrn_reflns_av_sigmaI/netI 0.0633
_diffrn_reflns_limit_h_max 16
_diffrn_reflns_limit_h_min -11
_diffrn_reflns_limit_k_max 26
_diffrn_reflns_limit_k_min -25
_diffrn_reflns_limit_l_max 21
_diffrn_reflns_limit_l_min -21
_diffrn_reflns_number 32673
_diffrn_reflns_theta_full 25.03
_diffrn_reflns_theta_max 25.03
_diffrn_reflns_theta_min 2.91
_diffrn_standards_decay_% 0
_diffrn_standards_interval_count 0
_diffrn_standards_number 0
_exptl_absorpt_coefficient_mu 0.401
_exptl_absorpt_correction_T_max 0.9534
_exptl_absorpt_correction_T_min 0.8994
_exptl_absorpt_correction_type multi-scan
_exptl_absorpt_process_details 'SADABS (Blessing, 1995)'
_exptl_crystal_colour dark-red
_exptl_crystal_density_diffrn 1.207
_exptl_crystal_density_meas ?
_exptl_crystal_density_method 'not measured'
_exptl_crystal_description squares
_exptl_crystal_F_000 1984
_exptl_crystal_recrystallization_method 'Re-crystallisation from solvent: n-hexane'
_exptl_crystal_size_max 0.27
_exptl_crystal_size_mid 0.18
_exptl_crystal_size_min 0.12
_refine_diff_density_max 0.285
_refine_diff_density_min -0.313
_refine_diff_density_rms 0.054
_refine_ls_extinction_method none
_refine_ls_goodness_of_fit_ref 0.993
_refine_ls_hydrogen_treatment constr
_refine_ls_matrix_type full
_refine_ls_number_parameters 568
_refine_ls_number_reflns 8997
_refine_ls_number_restraints 0
_refine_ls_restrained_S_all 0.993
_refine_ls_R_factor_all 0.0752
_refine_ls_R_factor_gt 0.0379
_refine_ls_shift/su_max 0.001
_refine_ls_shift/su_mean 0.000
_refine_ls_structure_factor_coef Fsqd
_refine_ls_weighting_details 'calc w=1/[\s^2^(Fo^2^)+(0.0283P)^2^+2.3477P] where P=(Fo^2^+2Fc^2^)/3'
_refine_ls_weighting_scheme calc
_refine_ls_wR_factor_gt 0.0702
_refine_ls_wR_factor_ref 0.0802
_reflns_number_gt 6259
_reflns_number_total 8997
_reflns_threshold_expression >2sigma(I)
_cod_data_source_file c5dt00008d2.cif
_cod_data_source_block bs03
_cod_depositor_comments
;
The following automatic conversions were performed:

'_chemical_melting_point' tag was changed to
'_chemical_melting_point_gt' since the value was specified 'more
than' ('>') a certain temperature. The value '>350C' was changed to
'623.15' - it was converted from degrees Celsius(C) to Kelvins(K).

'_exptl_crystal_density_meas' value 'none' was changed to '?' - the
value is perceived as not measured.

Automatic conversion script
Id: cif_fix_values 3008 2015-01-20 13:52:24Z robertas 

 Adding full bibliography for 7033990--7033994.cif.
;
_cod_original_sg_symbol_H-M 'P 21/n'
_cod_database_code 7033991

loop_
_symmetry_equiv_pos_as_xyz
'x, y, z'
'-x+1/2, y+1/2, -z+1/2'
'-x, -y, -z'
'x-1/2, -y-1/2, z-1/2'

loop_
_atom_site_label
_atom_site_type_symbol
_atom_site_fract_x
_atom_site_fract_y
_atom_site_fract_z
_atom_site_U_iso_or_equiv
_atom_site_adp_type
_atom_site_occupancy
_atom_site_symmetry_multiplicity
_atom_site_calc_flag
_atom_site_refinement_flags
Fe1 Fe 0.48330(2) 0.634926(15) 0.794881(19) 0.01453(9) Uani 1 1 d .
C1A C 0.41569(18) 0.57891(11) 0.83036(14) 0.0219(6) Uani 1 1 d .
O1A O 0.36791(13) 0.54420(8) 0.85379(11) 0.0352(5) Uani 1 1 d .
C2B C 0.53643(17) 0.68506(12) 0.87394(15) 0.0252(6) Uani 1 1 d .
O2B O 0.57281(13) 0.71432(9) 0.92874(11) 0.0433(5) Uani 1 1 d .
P1 P 0.60108(4) 0.58833(3) 0.77562(3) 0.01384(14) Uani 1 1 d .
N2 N 0.63720(13) 0.51435(8) 0.79075(11) 0.0165(4) Uani 1 1 d .
C3 C 0.72973(17) 0.50035(11) 0.77529(14) 0.0216(6) Uani 1 1 d .
H3 H 0.7597 0.4609 0.7806 0.026 Uiso 1 1 calc R
C4 C 0.77068(17) 0.54901(11) 0.75232(14) 0.0207(6) Uani 1 1 d .
H4 H 0.8336 0.5485 0.7392 0.025 Uiso 1 1 calc R
N5 N 0.71035(13) 0.60109(8) 0.74973(11) 0.0154(4) Uani 1 1 d .
C6 C 0.75403(16) 0.66056(10) 0.74404(14) 0.0159(5) Uani 1 1 d .
C7 C 0.73211(15) 0.68852(10) 0.67128(13) 0.0162(5) Uani 1 1 d .
C8 C 0.78343(16) 0.74285(10) 0.66650(14) 0.0189(5) Uani 1 1 d .
H8 H 0.7707 0.7624 0.6176 0.023 Uiso 1 1 calc R
C9 C 0.85243(17) 0.76855(11) 0.73189(14) 0.0208(6) Uani 1 1 d .
H9 H 0.8875 0.8052 0.7276 0.025 Uiso 1 1 calc R
C10 C 0.87046(16) 0.74087(11) 0.80347(14) 0.0201(6) Uani 1 1 d .
H10 H 0.9172 0.7593 0.8482 0.024 Uiso 1 1 calc R
C11 C 0.82183(16) 0.68654(11) 0.81172(14) 0.0182(5) Uani 1 1 d .
C12 C 0.84421(17) 0.65697(11) 0.89120(14) 0.0224(6) Uani 1 1 d .
H12 H 0.7909 0.6245 0.8870 0.027 Uiso 1 1 calc R
C13 C 0.9511(2) 0.62651(14) 0.91609(16) 0.0401(7) Uani 1 1 d .
H13A H 0.9633 0.6077 0.9673 0.060 Uiso 1 1 calc R
H13B H 1.0049 0.6571 0.9188 0.060 Uiso 1 1 calc R
H13C H 0.9537 0.5952 0.8781 0.060 Uiso 1 1 calc R
C14 C 0.83561(19) 0.70193(12) 0.95367(15) 0.0284(6) Uani 1 1 d .
H14A H 0.8505 0.6808 1.0037 0.043 Uiso 1 1 calc R
H14B H 0.7651 0.7188 0.9392 0.043 Uiso 1 1 calc R
H14C H 0.8858 0.7350 0.9581 0.043 Uiso 1 1 calc R
C15 C 0.65814(16) 0.66017(11) 0.59880(14) 0.0189(5) Uani 1 1 d .
H15 H 0.6120 0.6315 0.6160 0.023 Uiso 1 1 calc R
C16 C 0.71850(18) 0.62280(12) 0.55561(15) 0.0289(6) Uani 1 1 d .
H16A H 0.6698 0.6046 0.5091 0.043 Uiso 1 1 calc R
H16B H 0.7572 0.5905 0.5898 0.043 Uiso 1 1 calc R
H16C H 0.7673 0.6493 0.5403 0.043 Uiso 1 1 calc R
C17 C 0.58859(18) 0.70675(12) 0.54520(15) 0.0286(6) Uani 1 1 d .
H17A H 0.5423 0.6861 0.4996 0.043 Uiso 1 1 calc R
H17B H 0.6317 0.7362 0.5283 0.043 Uiso 1 1 calc R
H17C H 0.5470 0.7280 0.5731 0.043 Uiso 1 1 calc R
C18 C 0.59260(16) 0.47263(10) 0.83406(14) 0.0171(5) Uani 1 1 d .
C19 C 0.64174(17) 0.46648(11) 0.91384(14) 0.0226(6) Uani 1 1 d .
C20 C 0.5993(2) 0.42516(11) 0.95443(15) 0.0291(6) Uani 1 1 d .
H20 H 0.6313 0.4197 1.0087 0.035 Uiso 1 1 calc R
C21 C 0.51188(19) 0.39222(12) 0.91695(15) 0.0297(6) Uani 1 1 d .
H21 H 0.4847 0.3638 0.9453 0.036 Uiso 1 1 calc R
C22 C 0.46360(18) 0.40027(11) 0.83866(15) 0.0248(6) Uani 1 1 d .
H22 H 0.4031 0.3773 0.8136 0.030 Uiso 1 1 calc R
C23 C 0.50132(17) 0.44125(10) 0.79547(14) 0.0175(5) Uani 1 1 d .
C24 C 0.44639(17) 0.45162(11) 0.70999(14) 0.0220(6) Uani 1 1 d .
H24 H 0.4558 0.4955 0.6992 0.026 Uiso 1 1 calc R
C25 C 0.49699(19) 0.41466(13) 0.66017(15) 0.0325(7) Uani 1 1 d .
H25A H 0.4604 0.4220 0.6050 0.049 Uiso 1 1 calc R
H25B H 0.4933 0.3713 0.6717 0.049 Uiso 1 1 calc R
H25C H 0.5699 0.4268 0.6717 0.049 Uiso 1 1 calc R
C26 C 0.32935(18) 0.43974(12) 0.68655(16) 0.0321(7) Uani 1 1 d .
H26A H 0.2985 0.4477 0.6308 0.048 Uiso 1 1 calc R
H26B H 0.2976 0.4667 0.7162 0.048 Uiso 1 1 calc R
H26C H 0.3169 0.3973 0.6976 0.048 Uiso 1 1 calc R
C27 C 0.73555(18) 0.50428(11) 0.95768(15) 0.0267(6) Uani 1 1 d .
H27 H 0.7616 0.5256 0.9183 0.032 Uiso 1 1 calc R
C28 C 0.7041(2) 0.55285(12) 1.00658(15) 0.0330(7) Uani 1 1 d .
H28A H 0.7652 0.5771 1.0340 0.050 Uiso 1 1 calc R
H28B H 0.6759 0.5333 1.0446 0.050 Uiso 1 1 calc R
H28C H 0.6511 0.5794 0.9726 0.050 Uiso 1 1 calc R
C29 C 0.8240(2) 0.46508(13) 1.00778(18) 0.0483(9) Uani 1 1 d .
H29A H 0.8829 0.4911 1.0346 0.072 Uiso 1 1 calc R
H29B H 0.8458 0.4360 0.9746 0.072 Uiso 1 1 calc R
H29C H 0.8001 0.4429 1.0463 0.072 Uiso 1 1 calc R
P2 P 0.37608(4) 0.68461(3) 0.71583(3) 0.01324(13) Uani 1 1 d .
N30 N 0.33709(13) 0.75795(8) 0.71799(11) 0.0148(4) Uani 1 1 d .
C31 C 0.25301(16) 0.77467(11) 0.65468(13) 0.0169(5) Uani 1 1 d .
H31 H 0.2243 0.8145 0.6467 0.020 Uiso 1 1 calc R
C32 C 0.21787(16) 0.72820(10) 0.60675(14) 0.0172(5) Uani 1 1 d .
H32 H 0.1613 0.7308 0.5601 0.021 Uiso 1 1 calc R
N33 N 0.27427(13) 0.67494(8) 0.63330(10) 0.0137(4) Uani 1 1 d .
C34 C 0.22993(15) 0.61678(10) 0.60333(13) 0.0147(5) Uani 1 1 d .
C35 C 0.26058(16) 0.58810(10) 0.54474(13) 0.0154(5) Uani 1 1 d .
C36 C 0.21011(16) 0.53450(10) 0.51316(14) 0.0193(5) Uani 1 1 d .
H36 H 0.2285 0.5148 0.4723 0.023 Uiso 1 1 calc R
C37 C 0.13399(17) 0.50949(11) 0.54008(14) 0.0220(6) Uani 1 1 d .
H37 H 0.1007 0.4728 0.5181 0.026 Uiso 1 1 calc R
C38 C 0.10613(16) 0.53780(11) 0.59893(14) 0.0207(6) Uani 1 1 d .
H38 H 0.0542 0.5199 0.6175 0.025 Uiso 1 1 calc R
C39 C 0.15247(16) 0.59193(11) 0.63165(13) 0.0169(5) Uani 1 1 d .
C40 C 0.11518(16) 0.62344(11) 0.69304(14) 0.0222(6) Uani 1 1 d .
H40 H 0.1656 0.6566 0.7165 0.027 Uiso 1 1 calc R
C41 C 0.00869(18) 0.65261(13) 0.65596(17) 0.0372(7) Uani 1 1 d .
H41A H -0.0139 0.6732 0.6962 0.056 Uiso 1 1 calc R
H41B H -0.0418 0.6211 0.6312 0.056 Uiso 1 1 calc R
H41C H 0.0136 0.6823 0.6167 0.056 Uiso 1 1 calc R
C42 C 0.1105(2) 0.58066(14) 0.75830(16) 0.0401(8) Uani 1 1 d .
H42A H 0.0864 0.6031 0.7965 0.060 Uiso 1 1 calc R
H42B H 0.1799 0.5640 0.7838 0.060 Uiso 1 1 calc R
H42C H 0.0621 0.5473 0.7367 0.060 Uiso 1 1 calc R
C43 C 0.34537(16) 0.61274(11) 0.51425(14) 0.0181(5) Uani 1 1 d .
H43 H 0.3754 0.6499 0.5449 0.022 Uiso 1 1 calc R
C44 C 0.30098(18) 0.63084(12) 0.42884(14) 0.0259(6) Uani 1 1 d .
H44A H 0.3568 0.6469 0.4103 0.039 Uiso 1 1 calc R
H44B H 0.2475 0.6621 0.4235 0.039 Uiso 1 1 calc R
H44C H 0.2701 0.5951 0.3979 0.039 Uiso 1 1 calc R
C45 C 0.43200(17) 0.56537(11) 0.52583(15) 0.0233(6) Uani 1 1 d .
H45A H 0.4871 0.5817 0.5066 0.035 Uiso 1 1 calc R
H45B H 0.4036 0.5283 0.4970 0.035 Uiso 1 1 calc R
H45C H 0.4607 0.5558 0.5813 0.035 Uiso 1 1 calc R
C46 C 0.38238(16) 0.79724(10) 0.78380(13) 0.0160(5) Uani 1 1 d .
C47 C 0.35478(17) 0.78819(10) 0.85222(14) 0.0186(5) Uani 1 1 d .
C48 C 0.40352(17) 0.82487(11) 0.91552(14) 0.0234(6) Uani 1 1 d .
H48 H 0.3864 0.8201 0.9625 0.028 Uiso 1 1 calc R
C49 C 0.47634(17) 0.86813(11) 0.91186(15) 0.0248(6) Uani 1 1 d .
H49 H 0.5096 0.8921 0.9563 0.030 Uiso 1 1 calc R
C50 C 0.50047(17) 0.87639(11) 0.84371(14) 0.0218(6) Uani 1 1 d .
H50 H 0.5496 0.9067 0.8415 0.026 Uiso 1 1 calc R
C51 C 0.45474(16) 0.84148(10) 0.77816(14) 0.0179(5) Uani 1 1 d .
C52 C 0.48618(17) 0.84991(11) 0.70486(14) 0.0217(6) Uani 1 1 d .
H52 H 0.4384 0.8248 0.6627 0.026 Uiso 1 1 calc R
C53 C 0.5969(2) 0.82708(13) 0.71772(16) 0.0374(7) Uani 1 1 d .
H53A H 0.6157 0.8324 0.6698 0.056 Uiso 1 1 calc R
H53B H 0.6010 0.7839 0.7318 0.056 Uiso 1 1 calc R
H53C H 0.6450 0.8503 0.7598 0.056 Uiso 1 1 calc R
C54 C 0.4763(2) 0.91597(12) 0.67775(17) 0.0373(7) Uani 1 1 d .
H54A H 0.4968 0.9194 0.6303 0.056 Uiso 1 1 calc R
H54B H 0.5217 0.9416 0.7186 0.056 Uiso 1 1 calc R
H54C H 0.4041 0.9293 0.6670 0.056 Uiso 1 1 calc R
C55 C 0.27667(17) 0.74028(11) 0.85786(14) 0.0217(6) Uani 1 1 d .
H55 H 0.2806 0.7065 0.8217 0.026 Uiso 1 1 calc R
C56 C 0.3002(2) 0.71283(13) 0.93889(16) 0.0355(7) Uani 1 1 d .
H56A H 0.2476 0.6821 0.9388 0.053 Uiso 1 1 calc R
H56B H 0.2990 0.7449 0.9763 0.053 Uiso 1 1 calc R
H56C H 0.3691 0.6938 0.9537 0.053 Uiso 1 1 calc R
C57 C 0.16568(18) 0.76447(12) 0.83112(17) 0.0337(7) Uani 1 1 d .
H57A H 0.1177 0.7322 0.8355 0.051 Uiso 1 1 calc R
H57B H 0.1483 0.7778 0.7768 0.051 Uiso 1 1 calc R
H57C H 0.1597 0.7990 0.8639 0.051 Uiso 1 1 calc R

loop_
_atom_site_aniso_label
_atom_site_aniso_U_11
_atom_site_aniso_U_22
_atom_site_aniso_U_33
_atom_site_aniso_U_23
_atom_site_aniso_U_13
_atom_site_aniso_U_12
Fe1 0.01262(16) 0.01619(18) 0.01377(18) -0.00093(15) 0.00252(13) 0.00295(14)
C1A 0.0200(12) 0.0267(15) 0.0197(14) 0.0016(12) 0.0070(11) 0.0092(11)
O1A 0.0364(10) 0.0367(12) 0.0408(12) 0.0116(10) 0.0241(10) 0.0013(9)
C2B 0.0169(12) 0.0295(16) 0.0251(15) -0.0043(13) 0.0005(11) 0.0097(11)
O2B 0.0305(10) 0.0511(13) 0.0355(13) -0.0253(11) -0.0087(9) 0.0115(9)
P1 0.0130(3) 0.0142(3) 0.0138(3) 0.0007(3) 0.0033(3) 0.0016(2)
N2 0.0151(10) 0.0174(11) 0.0184(11) 0.0035(9) 0.0073(9) 0.0019(8)
C3 0.0206(12) 0.0175(14) 0.0278(15) 0.0005(11) 0.0093(11) 0.0083(11)
C4 0.0136(12) 0.0215(14) 0.0279(15) -0.0014(12) 0.0078(11) 0.0037(10)
N5 0.0142(9) 0.0143(11) 0.0175(11) -0.0002(8) 0.0046(8) 0.0012(8)
C6 0.0132(11) 0.0151(12) 0.0210(14) 0.0004(10) 0.0074(10) 0.0017(10)
C7 0.0105(11) 0.0190(13) 0.0211(14) -0.0018(11) 0.0075(10) 0.0037(10)
C8 0.0170(12) 0.0204(14) 0.0208(14) 0.0018(11) 0.0080(11) 0.0013(10)
C9 0.0180(12) 0.0179(14) 0.0296(16) -0.0044(11) 0.0119(12) -0.0030(10)
C10 0.0140(12) 0.0241(14) 0.0219(14) -0.0076(11) 0.0052(11) -0.0014(10)
C11 0.0133(11) 0.0219(14) 0.0195(14) -0.0021(11) 0.0054(10) 0.0020(10)
C12 0.0214(12) 0.0259(14) 0.0186(14) -0.0014(11) 0.0041(11) -0.0031(11)
C13 0.0381(16) 0.053(2) 0.0265(16) 0.0096(15) 0.0052(13) 0.0168(15)
C14 0.0319(14) 0.0342(16) 0.0192(15) -0.0044(12) 0.0080(12) -0.0063(12)
C15 0.0162(11) 0.0219(13) 0.0182(14) 0.0030(11) 0.0044(10) -0.0035(10)
C16 0.0255(13) 0.0331(17) 0.0249(15) -0.0079(12) 0.0030(12) 0.0011(12)
C17 0.0230(13) 0.0302(16) 0.0289(16) 0.0024(12) 0.0027(12) -0.0027(12)
C18 0.0189(12) 0.0127(13) 0.0211(14) 0.0052(10) 0.0080(11) 0.0057(10)
C19 0.0213(13) 0.0226(15) 0.0216(14) 0.0027(11) 0.0030(11) 0.0034(11)
C20 0.0381(15) 0.0283(16) 0.0177(14) 0.0095(12) 0.0038(12) 0.0010(12)
C21 0.0375(15) 0.0268(15) 0.0267(16) 0.0087(12) 0.0126(13) -0.0045(12)
C22 0.0252(13) 0.0224(15) 0.0281(16) 0.0028(12) 0.0101(12) -0.0029(11)
C23 0.0187(12) 0.0156(13) 0.0186(13) 0.0011(11) 0.0064(11) 0.0033(10)
C24 0.0264(13) 0.0196(14) 0.0186(14) 0.0024(11) 0.0049(11) -0.0013(11)
C25 0.0317(14) 0.0417(17) 0.0240(16) -0.0050(14) 0.0084(12) -0.0069(13)
C26 0.0261(14) 0.0317(16) 0.0314(17) -0.0013(13) -0.0017(12) 0.0051(12)
C27 0.0232(13) 0.0273(15) 0.0237(15) 0.0041(12) -0.0018(11) -0.0003(11)
C28 0.0384(16) 0.0294(16) 0.0272(16) 0.0005(13) 0.0041(13) -0.0038(13)
C29 0.0364(16) 0.0371(19) 0.050(2) -0.0026(16) -0.0179(15) 0.0050(14)
P2 0.0115(3) 0.0134(3) 0.0144(3) -0.0019(3) 0.0033(2) 0.0007(2)
N30 0.0140(9) 0.0150(11) 0.0143(11) -0.0020(8) 0.0027(8) 0.0015(8)
C31 0.0170(12) 0.0150(13) 0.0189(14) 0.0032(11) 0.0056(11) 0.0068(10)
C32 0.0148(11) 0.0196(14) 0.0158(13) 0.0032(11) 0.0026(10) 0.0037(10)
N33 0.0122(9) 0.0157(11) 0.0131(10) -0.0005(8) 0.0037(8) 0.0001(8)
C34 0.0101(11) 0.0154(13) 0.0156(13) 0.0014(10) -0.0005(10) 0.0001(9)
C35 0.0144(11) 0.0149(12) 0.0147(13) 0.0008(10) 0.0012(10) 0.0013(10)
C36 0.0190(12) 0.0176(13) 0.0189(14) -0.0018(11) 0.0021(11) 0.0024(10)
C37 0.0153(12) 0.0170(14) 0.0279(15) 0.0010(11) -0.0019(11) -0.0017(10)
C38 0.0120(11) 0.0258(15) 0.0218(14) 0.0067(12) 0.0014(11) -0.0013(10)
C39 0.0120(11) 0.0207(14) 0.0148(13) 0.0042(11) -0.0006(10) 0.0025(10)
C40 0.0138(11) 0.0341(16) 0.0186(14) -0.0014(12) 0.0047(11) -0.0011(11)
C41 0.0267(14) 0.0490(19) 0.0371(18) -0.0037(15) 0.0115(13) 0.0108(13)
C42 0.0364(16) 0.061(2) 0.0275(17) 0.0078(15) 0.0164(14) 0.0025(15)
C43 0.0183(12) 0.0178(13) 0.0197(14) -0.0040(10) 0.0081(11) -0.0022(10)
C44 0.0251(13) 0.0286(15) 0.0254(15) 0.0029(12) 0.0100(11) 0.0008(12)
C45 0.0198(12) 0.0252(15) 0.0254(15) -0.0013(12) 0.0077(11) -0.0003(11)
C46 0.0150(11) 0.0128(13) 0.0172(13) -0.0029(10) 0.0004(10) 0.0052(10)
C47 0.0179(12) 0.0172(13) 0.0226(14) -0.0003(11) 0.0090(11) 0.0072(10)
C48 0.0251(13) 0.0259(15) 0.0214(14) -0.0052(12) 0.0106(11) 0.0051(11)
C49 0.0257(13) 0.0228(14) 0.0234(15) -0.0111(12) 0.0037(11) 0.0054(12)
C50 0.0196(12) 0.0177(14) 0.0271(15) -0.0059(11) 0.0055(11) -0.0014(10)
C51 0.0145(11) 0.0175(13) 0.0195(14) -0.0014(10) 0.0018(10) 0.0031(10)
C52 0.0228(13) 0.0199(14) 0.0223(14) -0.0040(11) 0.0068(11) -0.0060(10)
C53 0.0438(16) 0.0405(18) 0.0355(18) 0.0038(14) 0.0235(15) 0.0096(14)
C54 0.0424(16) 0.0354(17) 0.0361(18) 0.0094(14) 0.0150(14) 0.0054(14)
C55 0.0240(13) 0.0203(14) 0.0238(15) -0.0041(11) 0.0120(11) 0.0022(11)
C56 0.0356(15) 0.0343(17) 0.0391(18) 0.0110(14) 0.0151(14) 0.0023(13)
C57 0.0261(14) 0.0378(17) 0.0384(18) 0.0102(14) 0.0113(13) -0.0014(12)

loop_
_atom_type_symbol
_atom_type_description
_atom_type_scat_dispersion_real
_atom_type_scat_dispersion_imag
_atom_type_scat_source
C C 0.0033 0.0016 'International Tables Vol C Tables 4.2.6.8 and 6.1.1.4'
H H 0.0000 0.0000 'International Tables Vol C Tables 4.2.6.8 and 6.1.1.4'
N N 0.0061 0.0033 'International Tables Vol C Tables 4.2.6.8 and 6.1.1.4'
O O 0.0106 0.0060 'International Tables Vol C Tables 4.2.6.8 and 6.1.1.4'
P P 0.1023 0.0942 'International Tables Vol C Tables 4.2.6.8 and 6.1.1.4'
Fe Fe 0.3463 0.8444 'International Tables Vol C Tables 4.2.6.8 and 6.1.1.4'

loop_
_geom_angle_atom_site_label_1
_geom_angle_atom_site_label_2
_geom_angle_atom_site_label_3
_geom_angle
C1A Fe1 C2B 105.60(12)
C1A Fe1 P1 103.39(8)
C2B Fe1 P1 108.00(7)
C1A Fe1 P2 107.17(8)
C2B Fe1 P2 105.05(8)
P1 Fe1 P2 126.11(3)
O1A C1A Fe1 176.8(2)
O2B C2B Fe1 175.3(2)
N2 P1 N5 88.35(9)
N2 P1 Fe1 131.68(7)
N5 P1 Fe1 139.66(7)
C3 N2 C18 120.87(18)
C3 N2 P1 114.24(15)
C18 N2 P1 123.15(14)
C4 C3 N2 111.6(2)
C4 C3 H3 124.2
N2 C3 H3 124.2
C3 C4 N5 112.11(19)
C3 C4 H4 123.9
N5 C4 H4 123.9
C4 N5 C6 119.67(17)
C4 N5 P1 113.66(15)
C6 N5 P1 124.99(14)
C7 C6 C11 122.2(2)
C7 C6 N5 119.3(2)
C11 C6 N5 118.4(2)
C8 C7 C6 117.9(2)
C8 C7 C15 120.4(2)
C6 C7 C15 121.6(2)
C9 C8 C7 121.0(2)
C9 C8 H8 119.5
C7 C8 H8 119.5
C10 C9 C8 120.0(2)
C10 C9 H9 120.0
C8 C9 H9 120.0
C9 C10 C11 121.6(2)
C9 C10 H10 119.2
C11 C10 H10 119.2
C10 C11 C6 117.3(2)
C10 C11 C12 120.2(2)
C6 C11 C12 122.4(2)
C11 C12 C13 111.26(19)
C11 C12 C14 112.4(2)
C13 C12 C14 110.1(2)
C11 C12 H12 107.6
C13 C12 H12 107.6
C14 C12 H12 107.6
C12 C13 H13A 109.5
C12 C13 H13B 109.5
H13A C13 H13B 109.5
C12 C13 H13C 109.5
H13A C13 H13C 109.5
H13B C13 H13C 109.5
C12 C14 H14A 109.5
C12 C14 H14B 109.5
H14A C14 H14B 109.5
C12 C14 H14C 109.5
H14A C14 H14C 109.5
H14B C14 H14C 109.5
C7 C15 C17 112.9(2)
C7 C15 C16 110.33(18)
C17 C15 C16 111.1(2)
C7 C15 H15 107.4
C17 C15 H15 107.4
C16 C15 H15 107.4
C15 C16 H16A 109.5
C15 C16 H16B 109.5
H16A C16 H16B 109.5
C15 C16 H16C 109.5
H16A C16 H16C 109.5
H16B C16 H16C 109.5
C15 C17 H17A 109.5
C15 C17 H17B 109.5
H17A C17 H17B 109.5
C15 C17 H17C 109.5
H17A C17 H17C 109.5
H17B C17 H17C 109.5
C19 C18 C23 122.4(2)
C19 C18 N2 118.2(2)
C23 C18 N2 119.4(2)
C20 C19 C18 117.5(2)
C20 C19 C27 119.6(2)
C18 C19 C27 122.9(2)
C21 C20 C19 120.9(2)
C21 C20 H20 119.5
C19 C20 H20 119.5
C20 C21 C22 120.3(2)
C20 C21 H21 119.8
C22 C21 H21 119.8
C21 C22 C23 121.4(2)
C21 C22 H22 119.3
C23 C22 H22 119.3
C22 C23 C18 117.4(2)
C22 C23 C24 121.5(2)
C18 C23 C24 121.2(2)
C23 C24 C25 110.7(2)
C23 C24 C26 113.6(2)
C25 C24 C26 111.0(2)
C23 C24 H24 107.0
C25 C24 H24 107.0
C26 C24 H24 107.0
C24 C25 H25A 109.5
C24 C25 H25B 109.5
H25A C25 H25B 109.5
C24 C25 H25C 109.5
H25A C25 H25C 109.5
H25B C25 H25C 109.5
C24 C26 H26A 109.5
C24 C26 H26B 109.5
H26A C26 H26B 109.5
C24 C26 H26C 109.5
H26A C26 H26C 109.5
H26B C26 H26C 109.5
C19 C27 C29 112.2(2)
C19 C27 C28 110.4(2)
C29 C27 C28 111.0(2)
C19 C27 H27 107.7
C29 C27 H27 107.7
C28 C27 H27 107.7
C27 C28 H28A 109.5
C27 C28 H28B 109.5
H28A C28 H28B 109.5
C27 C28 H28C 109.5
H28A C28 H28C 109.5
H28B C28 H28C 109.5
C27 C29 H29A 109.5
C27 C29 H29B 109.5
H29A C29 H29B 109.5
C27 C29 H29C 109.5
H29A C29 H29C 109.5
H29B C29 H29C 109.5
N30 P2 N33 88.02(9)
N30 P2 Fe1 131.16(7)
N33 P2 Fe1 139.87(7)
C31 N30 C46 123.47(18)
C31 N30 P2 114.35(15)
C46 N30 P2 121.96(14)
C32 C31 N30 111.8(2)
C32 C31 H31 124.1
N30 C31 H31 124.1
C31 C32 N33 111.8(2)
C31 C32 H32 124.1
N33 C32 H32 124.1
C32 N33 C34 119.47(17)
C32 N33 P2 113.87(15)
C34 N33 P2 124.69(15)
C35 C34 C39 121.6(2)
C35 C34 N33 119.84(19)
C39 C34 N33 118.5(2)
C36 C35 C34 118.0(2)
C36 C35 C43 118.9(2)
C34 C35 C43 123.0(2)
C37 C36 C35 121.2(2)
C37 C36 H36 119.4
C35 C36 H36 119.4
C36 C37 C38 120.0(2)
C36 C37 H37 120.0
C38 C37 H37 120.0
C37 C38 C39 121.4(2)
C37 C38 H38 119.3
C39 C38 H38 119.3
C38 C39 C34 117.8(2)
C38 C39 C40 119.6(2)
C34 C39 C40 122.5(2)
C39 C40 C42 112.6(2)
C39 C40 C41 110.4(2)
C42 C40 C41 110.0(2)
C39 C40 H40 107.9
C42 C40 H40 107.9
C41 C40 H40 107.9
C40 C41 H41A 109.5
C40 C41 H41B 109.5
H41A C41 H41B 109.5
C40 C41 H41C 109.5
H41A C41 H41C 109.5
H41B C41 H41C 109.5
C40 C42 H42A 109.5
C40 C42 H42B 109.5
H42A C42 H42B 109.5
C40 C42 H42C 109.5
H42A C42 H42C 109.5
H42B C42 H42C 109.5
C35 C43 C44 110.66(18)
C35 C43 C45 109.76(19)
C44 C43 C45 111.29(19)
C35 C43 H43 108.3
C44 C43 H43 108.3
C45 C43 H43 108.3
C43 C44 H44A 109.5
C43 C44 H44B 109.5
H44A C44 H44B 109.5
C43 C44 H44C 109.5
H44A C44 H44C 109.5
H44B C44 H44C 109.5
C43 C45 H45A 109.5
C43 C45 H45B 109.5
H45A C45 H45B 109.5
C43 C45 H45C 109.5
H45A C45 H45C 109.5
H45B C45 H45C 109.5
C51 C46 C47 122.5(2)
C51 C46 N30 118.9(2)
C47 C46 N30 118.5(2)
C48 C47 C46 116.9(2)
C48 C47 C55 120.9(2)
C46 C47 C55 122.2(2)
C49 C48 C47 121.7(2)
C49 C48 H48 119.2
C47 C48 H48 119.2
C50 C49 C48 119.9(2)
C50 C49 H49 120.0
C48 C49 H49 120.0
C49 C50 C51 121.6(2)
C49 C50 H50 119.2
C51 C50 H50 119.2
C50 C51 C46 117.4(2)
C50 C51 C52 120.3(2)
C46 C51 C52 122.2(2)
C51 C52 C54 112.0(2)
C51 C52 C53 110.4(2)
C54 C52 C53 110.3(2)
C51 C52 H52 108.0
C54 C52 H52 108.0
C53 C52 H52 108.0
C52 C53 H53A 109.5
C52 C53 H53B 109.5
H53A C53 H53B 109.5
C52 C53 H53C 109.5
H53A C53 H53C 109.5
H53B C53 H53C 109.5
C52 C54 H54A 109.5
C52 C54 H54B 109.5
H54A C54 H54B 109.5
C52 C54 H54C 109.5
H54A C54 H54C 109.5
H54B C54 H54C 109.5
C47 C55 C56 113.2(2)
C47 C55 C57 111.9(2)
C56 C55 C57 109.8(2)
C47 C55 H55 107.2
C56 C55 H55 107.2
C57 C55 H55 107.2
C55 C56 H56A 109.5
C55 C56 H56B 109.5
H56A C56 H56B 109.5
C55 C56 H56C 109.5
H56A C56 H56C 109.5
H56B C56 H56C 109.5
C55 C57 H57A 109.5
C55 C57 H57B 109.5
H57A C57 H57B 109.5
C55 C57 H57C 109.5
H57A C57 H57C 109.5
H57B C57 H57C 109.5

loop_
_geom_bond_atom_site_label_1
_geom_bond_atom_site_label_2
_geom_bond_distance
Fe1 C1A 1.766(3)
Fe1 C2B 1.772(3)
Fe1 P1 2.0094(6)
Fe1 P2 2.0160(7)
C1A O1A 1.159(3)
C2B O2B 1.156(3)
P1 N2 1.6959(19)
P1 N5 1.7019(18)
N2 C3 1.395(3)
N2 C18 1.450(3)
C3 C4 1.327(3)
C3 H3 0.9500
C4 N5 1.398(3)
C4 H4 0.9500
N5 C6 1.451(3)
C6 C7 1.397(3)
C6 C11 1.405(3)
C7 C8 1.397(3)
C7 C15 1.517(3)
C8 C9 1.382(3)
C8 H8 0.9500
C9 C10 1.381(3)
C9 H9 0.9500
C10 C11 1.393(3)
C10 H10 0.9500
C11 C12 1.519(3)
C12 C13 1.530(3)
C12 C14 1.530(3)
C12 H12 1.0000
C13 H13A 0.9800
C13 H13B 0.9800
C13 H13C 0.9800
C14 H14A 0.9800
C14 H14B 0.9800
C14 H14C 0.9800
C15 C17 1.521(3)
C15 C16 1.528(3)
C15 H15 1.0000
C16 H16A 0.9800
C16 H16B 0.9800
C16 H16C 0.9800
C17 H17A 0.9800
C17 H17B 0.9800
C17 H17C 0.9800
C18 C19 1.396(3)
C18 C23 1.399(3)
C19 C20 1.395(3)
C19 C27 1.520(3)
C20 C21 1.374(3)
C20 H20 0.9500
C21 C22 1.375(3)
C21 H21 0.9500
C22 C23 1.386(3)
C22 H22 0.9500
C23 C24 1.511(3)
C24 C25 1.520(3)
C24 C26 1.529(3)
C24 H24 1.0000
C25 H25A 0.9800
C25 H25B 0.9800
C25 H25C 0.9800
C26 H26A 0.9800
C26 H26B 0.9800
C26 H26C 0.9800
C27 C29 1.525(3)
C27 C28 1.526(3)
C27 H27 1.0000
C28 H28A 0.9800
C28 H28B 0.9800
C28 H28C 0.9800
C29 H29A 0.9800
C29 H29B 0.9800
C29 H29C 0.9800
P2 N30 1.7000(18)
P2 N33 1.7041(18)
N30 C31 1.392(3)
N30 C46 1.445(3)
C31 C32 1.329(3)
C31 H31 0.9500
C32 N33 1.399(3)
C32 H32 0.9500
N33 C34 1.445(3)
C34 C35 1.398(3)
C34 C39 1.407(3)
C35 C36 1.393(3)
C35 C43 1.514(3)
C36 C37 1.379(3)
C36 H36 0.9500
C37 C38 1.379(3)
C37 H37 0.9500
C38 C39 1.389(3)
C38 H38 0.9500
C39 C40 1.517(3)
C40 C42 1.523(3)
C40 C41 1.530(3)
C40 H40 1.0000
C41 H41A 0.9800
C41 H41B 0.9800
C41 H41C 0.9800
C42 H42A 0.9800
C42 H42B 0.9800
C42 H42C 0.9800
C43 C44 1.526(3)
C43 C45 1.532(3)
C43 H43 1.0000
C44 H44A 0.9800
C44 H44B 0.9800
C44 H44C 0.9800
C45 H45A 0.9800
C45 H45B 0.9800
C45 H45C 0.9800
C46 C51 1.404(3)
C46 C47 1.409(3)
C47 C48 1.389(3)
C47 C55 1.516(3)
C48 C49 1.384(3)
C48 H48 0.9500
C49 C50 1.377(3)
C49 H49 0.9500
C50 C51 1.387(3)
C50 H50 0.9500
C51 C52 1.519(3)
C52 C54 1.525(3)
C52 C53 1.526(3)
C52 H52 1.0000
C53 H53A 0.9800
C53 H53B 0.9800
C53 H53C 0.9800
C54 H54A 0.9800
C54 H54B 0.9800
C54 H54C 0.9800
C55 C56 1.523(3)
C55 C57 1.524(3)
C55 H55 1.0000
C56 H56A 0.9800
C56 H56B 0.9800
C56 H56C 0.9800
C57 H57A 0.9800
C57 H57B 0.9800
C57 H57C 0.9800

loop_
_geom_torsion_atom_site_label_1
_geom_torsion_atom_site_label_2
_geom_torsion_atom_site_label_3
_geom_torsion_atom_site_label_4
_geom_torsion
C2B Fe1 C1A O1A 69(4)
P1 Fe1 C1A O1A -178(100)
P2 Fe1 C1A O1A -42(4)
C1A Fe1 C2B O2B 42(3)
P1 Fe1 C2B O2B -68(3)
P2 Fe1 C2B O2B 155(3)
C1A Fe1 P1 N2 -2.23(13)
C2B Fe1 P1 N2 109.36(13)
P2 Fe1 P1 N2 -125.54(10)
C1A Fe1 P1 N5 -173.62(13)
C2B Fe1 P1 N5 -62.04(14)
P2 Fe1 P1 N5 63.06(12)
N5 P1 N2 C3 -0.71(17)
Fe1 P1 N2 C3 -175.15(13)
N5 P1 N2 C18 164.34(19)
Fe1 P1 N2 C18 -10.1(2)
C18 N2 C3 C4 -164.9(2)
P1 N2 C3 C4 0.6(3)
N2 C3 C4 N5 0.0(3)
C3 C4 N5 C6 165.5(2)
C3 C4 N5 P1 -0.5(3)
N2 P1 N5 C4 0.69(17)
Fe1 P1 N5 C4 174.27(12)
N2 P1 N5 C6 -164.42(19)
Fe1 P1 N5 C6 9.2(2)
C4 N5 C6 C7 97.9(2)
P1 N5 C6 C7 -97.8(2)
C4 N5 C6 C11 -78.7(3)
P1 N5 C6 C11 85.6(2)
C11 C6 C7 C8 2.6(3)
N5 C6 C7 C8 -173.76(18)
C11 C6 C7 C15 -179.55(19)
N5 C6 C7 C15 4.1(3)
C6 C7 C8 C9 -1.0(3)
C15 C7 C8 C9 -178.8(2)
C7 C8 C9 C10 -0.8(3)
C8 C9 C10 C11 1.1(3)
C9 C10 C11 C6 0.5(3)
C9 C10 C11 C12 179.4(2)
C7 C6 C11 C10 -2.4(3)
N5 C6 C11 C10 174.02(18)
C7 C6 C11 C12 178.7(2)
N5 C6 C11 C12 -4.8(3)
C10 C11 C12 C13 -74.9(3)
C6 C11 C12 C13 103.9(3)
C10 C11 C12 C14 49.1(3)
C6 C11 C12 C14 -132.1(2)
C8 C7 C15 C17 -42.0(3)
C6 C7 C15 C17 140.2(2)
C8 C7 C15 C16 82.9(3)
C6 C7 C15 C16 -94.9(2)
C3 N2 C18 C19 72.3(3)
P1 N2 C18 C19 -91.8(2)
C3 N2 C18 C23 -109.3(2)
P1 N2 C18 C23 86.7(2)
C23 C18 C19 C20 3.0(3)
N2 C18 C19 C20 -178.6(2)
C23 C18 C19 C27 -174.6(2)
N2 C18 C19 C27 3.8(3)
C18 C19 C20 C21 -0.5(4)
C27 C19 C20 C21 177.2(2)
C19 C20 C21 C22 -1.1(4)
C20 C21 C22 C23 0.2(4)
C21 C22 C23 C18 2.2(3)
C21 C22 C23 C24 -178.0(2)
C19 C18 C23 C22 -3.8(3)
N2 C18 C23 C22 177.8(2)
C19 C18 C23 C24 176.3(2)
N2 C18 C23 C24 -2.1(3)
C22 C23 C24 C25 -97.9(3)
C18 C23 C24 C25 82.0(3)
C22 C23 C24 C26 27.8(3)
C18 C23 C24 C26 -152.3(2)
C20 C19 C27 C29 52.3(3)
C18 C19 C27 C29 -130.1(3)
C20 C19 C27 C28 -72.0(3)
C18 C19 C27 C28 105.6(3)
C1A Fe1 P2 N30 111.24(12)
C2B Fe1 P2 N30 -0.75(12)
P1 Fe1 P2 N30 -127.06(9)
C1A Fe1 P2 N33 -53.71(13)
C2B Fe1 P2 N33 -165.71(13)
P1 Fe1 P2 N33 67.98(11)
N33 P2 N30 C31 -3.75(15)
Fe1 P2 N30 C31 -174.11(12)
N33 P2 N30 C46 171.08(17)
Fe1 P2 N30 C46 0.7(2)
C46 N30 C31 C32 -172.17(19)
P2 N30 C31 C32 2.6(2)
N30 C31 C32 N33 0.6(3)
C31 C32 N33 C34 161.34(19)
C31 C32 N33 P2 -3.5(2)
N30 P2 N33 C32 4.05(15)
Fe1 P2 N33 C32 172.76(11)
N30 P2 N33 C34 -159.84(17)
Fe1 P2 N33 C34 8.9(2)
C32 N33 C34 C35 99.9(2)
P2 N33 C34 C35 -97.1(2)
C32 N33 C34 C39 -77.0(3)
P2 N33 C34 C39 86.1(2)
C39 C34 C35 C36 1.7(3)
N33 C34 C35 C36 -175.03(19)
C39 C34 C35 C43 -178.5(2)
N33 C34 C35 C43 4.8(3)
C34 C35 C36 C37 -1.6(3)
C43 C35 C36 C37 178.6(2)
C35 C36 C37 C38 0.4(3)
C36 C37 C38 C39 0.8(3)
C37 C38 C39 C34 -0.7(3)
C37 C38 C39 C40 176.5(2)
C35 C34 C39 C38 -0.6(3)
N33 C34 C39 C38 176.20(19)
C35 C34 C39 C40 -177.7(2)
N33 C34 C39 C40 -0.9(3)
C38 C39 C40 C42 50.6(3)
C34 C39 C40 C42 -132.4(2)
C38 C39 C40 C41 -72.8(3)
C34 C39 C40 C41 104.3(3)
C36 C35 C43 C44 64.3(3)
C34 C35 C43 C44 -115.6(2)
C36 C35 C43 C45 -59.0(3)
C34 C35 C43 C45 121.2(2)
C31 N30 C46 C51 -82.3(3)
P2 N30 C46 C51 103.4(2)
C31 N30 C46 C47 99.9(3)
P2 N30 C46 C47 -74.5(2)
C51 C46 C47 C48 -0.7(3)
N30 C46 C47 C48 177.03(19)
C51 C46 C47 C55 -179.9(2)
N30 C46 C47 C55 -2.2(3)
C46 C47 C48 C49 -0.4(3)
C55 C47 C48 C49 178.9(2)
C47 C48 C49 C50 1.3(4)
C48 C49 C50 C51 -1.2(4)
C49 C50 C51 C46 0.1(3)
C49 C50 C51 C52 -177.5(2)
C47 C46 C51 C50 0.8(3)
N30 C46 C51 C50 -176.91(19)
C47 C46 C51 C52 178.4(2)
N30 C46 C51 C52 0.7(3)
C50 C51 C52 C54 -54.0(3)
C46 C51 C52 C54 128.5(2)
C50 C51 C52 C53 69.4(3)
C46 C51 C52 C53 -108.1(2)
C48 C47 C55 C56 -31.9(3)
C46 C47 C55 C56 147.3(2)
C48 C47 C55 C57 92.9(3)
C46 C47 C55 C57 -88.0(3)
